data_4301214
loop_
_publ_author_name
'Fei-Yan Yi'
'Na Zhao'
'Wei Wu'
'Jiang-Gao Mao'

_publ_section_title
;
Syntheses and Crystal Structures of Novel Manganese(II) or Cadmium(II)
Arsonates with Dinuclear Clusters or 1D Arrays
;
_journal_name_full 'Inorganic Chemistry'
_journal_page_first 628
_journal_page_last 637
_journal_paper_doi 10.1021/ic8016535
_journal_volume 48
_journal_year 2009
_chemical_formula_sum 'C24 H22 As2 Cd N2 O7'
_chemical_formula_weight 712.68
_chemical_name_systematic
; 
 ? 
;
_space_group_IT_number 2
_symmetry_cell_setting triclinic
_symmetry_space_group_name_Hall '-P 1'
_symmetry_space_group_name_H-M 'P -1'
_atom_sites_solution_hydrogens geom
_atom_sites_solution_primary direct
_atom_sites_solution_secondary difmap
_audit_creation_method SHELXL-97
_cell_angle_alpha 67.8400(10)
_cell_angle_beta 85.72
_cell_angle_gamma 83.2170(10)
_cell_formula_units_Z 2
_cell_length_a 8.9177(5)
_cell_length_b 12.1601(7)
_cell_length_c 12.5849(7)
_cell_measurement_temperature 293(2)
_cell_volume 1254.38(12)
_computing_cell_refinement 'Siemens Smart CCD'
_computing_data_collection 'Siemens Smart CCD'
_computing_data_reduction 'Siemens Smart CCD'
_computing_structure_refinement 'SHELXL-97 (Sheldrick, 1997)'
_computing_structure_solution 'SHELXS-97 (Sheldrick, 1990)'
_diffrn_ambient_temperature 293(2)
_diffrn_measured_fraction_theta_full 0.969
_diffrn_measured_fraction_theta_max 0.969
_diffrn_measurement_device_type 'Siemens Smart CCD'
_diffrn_measurement_method 'narrow frame method'
_diffrn_radiation_monochromator graphite
_diffrn_radiation_source 'fine-focus sealed tube'
_diffrn_radiation_type MoK\a
_diffrn_radiation_wavelength 0.71073
_diffrn_reflns_av_R_equivalents 0.0142
_diffrn_reflns_av_sigmaI/netI 0.0260
_diffrn_reflns_limit_h_max 10
_diffrn_reflns_limit_h_min -10
_diffrn_reflns_limit_k_max 14
_diffrn_reflns_limit_k_min -13
_diffrn_reflns_limit_l_max 13
_diffrn_reflns_limit_l_min -15
_diffrn_reflns_number 6779
_diffrn_reflns_theta_full 25.70
_diffrn_reflns_theta_max 25.70
_diffrn_reflns_theta_min 2.00
_exptl_absorpt_coefficient_mu 3.536
_exptl_absorpt_correction_T_max 0.967
_exptl_absorpt_correction_T_min 0.797
_exptl_absorpt_correction_type 'psi scan method'
_exptl_crystal_colour colorless
_exptl_crystal_density_diffrn 1.887
_exptl_crystal_density_method 'not measured'
_exptl_crystal_description cubic
_exptl_crystal_F_000 700
_exptl_crystal_size_max 0.2
_exptl_crystal_size_mid 0.2
_exptl_crystal_size_min 0.2
_refine_diff_density_max 0.434
_refine_diff_density_min -0.551
_refine_diff_density_rms 0.081
_refine_ls_extinction_method none
_refine_ls_goodness_of_fit_ref 1.127
_refine_ls_hydrogen_treatment mixed
_refine_ls_matrix_type full
_refine_ls_number_parameters 333
_refine_ls_number_reflns 4627
_refine_ls_number_restraints 0
_refine_ls_restrained_S_all 1.127
_refine_ls_R_factor_all 0.0304
_refine_ls_R_factor_gt 0.0254
_refine_ls_shift/su_max 0.001
_refine_ls_shift/su_mean 0.000
_refine_ls_structure_factor_coef Fsqd
_refine_ls_weighting_details 'calc w=1/[\s^2^(Fo^2^)+(0.0235P)^2^+1.4680P] where P=(Fo^2^+2Fc^2^)/3'
_refine_ls_weighting_scheme calc
_refine_ls_wR_factor_gt 0.0598
_refine_ls_wR_factor_ref 0.0645
_reflns_number_gt 4204
_reflns_number_total 4627
_reflns_threshold_expression >2sigma(I)
_cod_data_source_file ic8016535_si_002_1.cif
_cod_data_source_block c1
_cod_original_cell_volume 1254.39(12)
_cod_database_code 4301214

loop_
_symmetry_equiv_pos_as_xyz
'x, y, z'
'-x, -y, -z'

loop_
_atom_site_label
_atom_site_type_symbol
_atom_site_fract_x
_atom_site_fract_y
_atom_site_fract_z
_atom_site_U_iso_or_equiv
_atom_site_adp_type
_atom_site_occupancy
_atom_site_symmetry_multiplicity
_atom_site_calc_flag
_atom_site_refinement_flags
_atom_site_disorder_assembly
_atom_site_disorder_group
Cd1 Cd 0.50166(2) 0.886786(19) 0.442686(18) 0.02743(7) Uani 1 1 d . . .
As1 As 0.82086(3) 0.89259(3) 0.59411(3) 0.02688(8) Uani 1 1 d . . .
As2 As 0.61143(4) 0.96746(3) 0.15213(3) 0.03016(9) Uani 1 1 d . . .
N1 N 0.6224(3) 0.6909(2) 0.4927(3) 0.0386(7) Uani 1 1 d . . .
N2 N 0.3898(3) 0.7606(2) 0.6138(2) 0.0365(6) Uani 1 1 d . . .
C1 C 0.8345(7) 0.5344(4) 0.8084(4) 0.0695(14) Uani 1 1 d . . .
H1B H 0.8891 0.4628 0.8127 0.083 Uiso 1 1 calc R . .
C2 C 0.8681(5) 0.6396(3) 0.7215(4) 0.0499(9) Uani 1 1 d . . .
H2A H 0.9459 0.6395 0.6681 0.060 Uiso 1 1 calc R . .
C3 C 0.7839(4) 0.7455(3) 0.7151(3) 0.0345(7) Uani 1 1 d . . .
C4 C 0.6692(4) 0.7464(4) 0.7955(3) 0.0468(9) Uani 1 1 d . . .
H4A H 0.6132 0.8175 0.7909 0.056 Uiso 1 1 calc R . .
C5 C 0.6393(6) 0.6401(5) 0.8827(4) 0.0679(14) Uani 1 1 d . . .
H5B H 0.5635 0.6398 0.9377 0.081 Uiso 1 1 calc R . .
C6 C 0.7212(7) 0.5348(4) 0.8883(4) 0.0744(16) Uani 1 1 d . . .
H6A H 0.6997 0.4635 0.9467 0.089 Uiso 1 1 calc R . .
C7 C 0.9308(5) 0.7889(4) 0.0012(4) 0.0579(11) Uani 1 1 d . . .
H7A H 0.9306 0.7509 -0.0506 0.069 Uiso 1 1 calc R . .
C8 C 0.7964(4) 0.8395(4) 0.0331(3) 0.0467(9) Uani 1 1 d . . .
H8A H 0.7061 0.8368 0.0019 0.056 Uiso 1 1 calc R . .
C9 C 0.7973(4) 0.8938(3) 0.1112(3) 0.0341(7) Uani 1 1 d . . .
C10 C 0.9299(4) 0.8972(4) 0.1578(3) 0.0496(9) Uani 1 1 d . . .
H10A H 0.9301 0.9322 0.2120 0.060 Uiso 1 1 calc R . .
C11 C 1.0640(4) 0.8478(4) 0.1234(4) 0.0582(11) Uani 1 1 d . . .
H11A H 1.1546 0.8510 0.1537 0.070 Uiso 1 1 calc R . .
C12 C 1.0638(4) 0.7947(4) 0.0455(4) 0.0546(10) Uani 1 1 d . . .
H12A H 1.1542 0.7624 0.0225 0.066 Uiso 1 1 calc R . .
C21 C 0.2079(5) 0.7163(5) 0.7701(4) 0.0647(13) Uani 1 1 d . . .
H21A H 0.1321 0.7439 0.8114 0.078 Uiso 1 1 calc R . .
C22 C 0.2508(6) 0.5971(5) 0.8012(4) 0.0686(14) Uani 1 1 d . . .
H22A H 0.2013 0.5426 0.8628 0.082 Uiso 1 1 calc R . .
C23 C 0.3683(5) 0.5560(4) 0.7416(3) 0.0545(11) Uani 1 1 d . . .
C24 C 0.4246(7) 0.4329(4) 0.7721(5) 0.0743(16) Uani 1 1 d . . .
H24A H 0.3800 0.3751 0.8340 0.089 Uiso 1 1 calc R . .
C25 C 0.5393(7) 0.3998(4) 0.7135(5) 0.0768(17) Uani 1 1 d . . .
H25A H 0.5731 0.3192 0.7359 0.092 Uiso 1 1 calc R . .
C26 C 0.6124(5) 0.4839(3) 0.6172(4) 0.0569(11) Uani 1 1 d . . .
C27 C 0.7332(6) 0.4526(4) 0.5541(5) 0.0741(16) Uani 1 1 d . . .
H27A H 0.7697 0.3729 0.5731 0.089 Uiso 1 1 calc R . .
C28 C 0.7974(6) 0.5383(5) 0.4650(5) 0.0673(14) Uani 1 1 d . . .
H28A H 0.8794 0.5180 0.4235 0.081 Uiso 1 1 calc R . .
C29 C 0.7389(5) 0.6589(4) 0.4355(4) 0.0533(10) Uani 1 1 d . . .
H29A H 0.7835 0.7174 0.3743 0.064 Uiso 1 1 calc R . .
C30 C 0.5595(4) 0.6063(3) 0.5830(3) 0.0416(8) Uani 1 1 d . . .
C31 C 0.4365(4) 0.6424(3) 0.6467(3) 0.0392(8) Uani 1 1 d . . .
C32 C 0.2803(4) 0.7958(4) 0.6749(3) 0.0451(9) Uani 1 1 d . . .
H32A H 0.2507 0.8769 0.6533 0.054 Uiso 1 1 calc R . .
O1 O 0.9327(3) 0.8494(2) 0.4969(2) 0.0422(6) Uani 1 1 d . . .
H1A H 0.9805 0.9047 0.4560 0.063 Uiso 1 1 calc R . .
O2 O 0.6539(2) 0.95739(19) 0.53714(19) 0.0308(5) Uani 1 1 d . . .
O3 O 0.9078(3) 0.9808(2) 0.6380(2) 0.0356(5) Uani 1 1 d . . .
O4 O 0.6242(3) 0.9753(2) 0.2796(2) 0.0432(6) Uani 1 1 d . . .
O5 O 0.5902(3) 1.1138(2) 0.0559(2) 0.0379(5) Uani 1 1 d . . .
H5A H 0.5722 1.1151 -0.0076 0.057 Uiso 1 1 calc R . .
O6 O 0.4663(3) 0.8979(2) 0.14107(19) 0.0357(5) Uani 1 1 d . . .
O1W O 0.3114(3) 0.8526(2) 0.3416(2) 0.0376(5) Uani 1 1 d . . .
H1WB H 0.231(5) 0.909(4) 0.339(4) 0.061(13) Uiso 1 1 d . . .
H1WA H 0.350(5) 0.879(4) 0.273(4) 0.063(14) Uiso 1 1 d . . .

loop_
_atom_site_aniso_label
_atom_site_aniso_U_11
_atom_site_aniso_U_22
_atom_site_aniso_U_33
_atom_site_aniso_U_23
_atom_site_aniso_U_13
_atom_site_aniso_U_12
Cd1 0.03319(13) 0.02552(12) 0.02430(12) -0.01072(9) -0.00050(9) -0.00099(9)
As1 0.02545(16) 0.02648(16) 0.02905(17) -0.01114(13) 0.00005(12) -0.00172(12)
As2 0.03185(17) 0.03789(18) 0.02326(16) -0.01399(14) 0.00265(12) -0.00642(13)
N1 0.0451(17) 0.0332(15) 0.0420(16) -0.0202(13) -0.0102(13) 0.0049(12)
N2 0.0438(16) 0.0365(15) 0.0296(14) -0.0113(12) -0.0018(12) -0.0092(12)
C1 0.095(4) 0.035(2) 0.068(3) -0.003(2) -0.031(3) -0.006(2)
C2 0.054(2) 0.039(2) 0.053(2) -0.0123(18) -0.0119(19) 0.0012(17)
C3 0.0354(17) 0.0338(17) 0.0321(17) -0.0071(14) -0.0082(14) -0.0074(14)
C4 0.047(2) 0.055(2) 0.038(2) -0.0140(18) -0.0002(16) -0.0148(18)
C5 0.080(3) 0.085(4) 0.034(2) -0.009(2) 0.003(2) -0.041(3)
C6 0.106(4) 0.054(3) 0.048(3) 0.011(2) -0.025(3) -0.037(3)
C7 0.044(2) 0.072(3) 0.074(3) -0.047(3) 0.010(2) -0.006(2)
C8 0.0345(19) 0.062(2) 0.055(2) -0.035(2) 0.0049(17) -0.0076(17)
C9 0.0340(17) 0.0352(17) 0.0292(16) -0.0081(14) 0.0025(13) -0.0042(14)
C10 0.044(2) 0.063(3) 0.046(2) -0.0240(19) -0.0098(17) -0.0021(18)
C11 0.034(2) 0.070(3) 0.065(3) -0.020(2) -0.0107(19) 0.0007(19)
C12 0.036(2) 0.052(2) 0.074(3) -0.025(2) 0.0091(19) 0.0020(17)
C21 0.062(3) 0.093(4) 0.040(2) -0.022(2) 0.010(2) -0.029(3)
C22 0.075(3) 0.082(4) 0.039(2) -0.002(2) 0.002(2) -0.041(3)
C23 0.072(3) 0.047(2) 0.040(2) -0.0026(18) -0.016(2) -0.028(2)
C24 0.102(4) 0.045(3) 0.065(3) 0.005(2) -0.029(3) -0.031(3)
C25 0.117(5) 0.027(2) 0.080(4) -0.003(2) -0.050(3) -0.012(2)
C26 0.077(3) 0.033(2) 0.066(3) -0.0202(19) -0.037(2) 0.0037(19)
C27 0.088(4) 0.048(3) 0.099(4) -0.043(3) -0.046(3) 0.027(3)
C28 0.066(3) 0.067(3) 0.084(4) -0.051(3) -0.027(3) 0.028(2)
C29 0.053(2) 0.057(2) 0.057(2) -0.033(2) -0.0124(19) 0.0110(19)
C30 0.059(2) 0.0255(16) 0.042(2) -0.0107(15) -0.0216(17) -0.0034(15)
C31 0.052(2) 0.0321(17) 0.0316(17) -0.0057(14) -0.0138(15) -0.0113(15)
C32 0.047(2) 0.055(2) 0.0347(19) -0.0185(17) 0.0034(16) -0.0114(17)
O1 0.0406(13) 0.0386(13) 0.0524(15) -0.0246(12) 0.0156(11) -0.0082(11)
O2 0.0313(11) 0.0308(11) 0.0327(11) -0.0158(9) -0.0067(9) 0.0040(9)
O3 0.0313(12) 0.0393(13) 0.0429(13) -0.0216(11) 0.0004(10) -0.0095(10)
O4 0.0507(15) 0.0596(16) 0.0258(12) -0.0203(11) 0.0076(10) -0.0211(12)
O5 0.0444(14) 0.0386(13) 0.0325(12) -0.0149(10) 0.0001(10) -0.0063(10)
O6 0.0359(12) 0.0460(14) 0.0291(12) -0.0166(10) 0.0025(9) -0.0127(10)
O1W 0.0357(13) 0.0453(14) 0.0372(14) -0.0220(12) 0.0034(11) -0.0055(11)

loop_
_atom_type_symbol
_atom_type_description
_atom_type_scat_dispersion_real
_atom_type_scat_dispersion_imag
_atom_type_scat_source
C C 0.0033 0.0016 'International Tables Vol C Tables 4.2.6.8 and 6.1.1.4'
H H 0.0000 0.0000 'International Tables Vol C Tables 4.2.6.8 and 6.1.1.4'
N N 0.0061 0.0033 'International Tables Vol C Tables 4.2.6.8 and 6.1.1.4'
O O 0.0106 0.0060 'International Tables Vol C Tables 4.2.6.8 and 6.1.1.4'
As As 0.0499 2.0058 'International Tables Vol C Tables 4.2.6.8 and 6.1.1.4'
Cd Cd -0.8075 1.2024 'International Tables Vol C Tables 4.2.6.8 and 6.1.1.4'

loop_
_geom_angle_atom_site_label_1
_geom_angle_atom_site_label_2
_geom_angle_atom_site_label_3
_geom_angle
_geom_angle_site_symmetry_1
_geom_angle_site_symmetry_3
_geom_angle_publ_flag
O4 Cd1 O2 102.13(9) . 2_676 ?
O4 Cd1 O2 90.46(8) . . ?
O2 Cd1 O2 78.60(8) 2_676 . ?
O4 Cd1 N2 169.84(10) . . ?
O2 Cd1 N2 87.86(9) 2_676 . ?
O2 Cd1 N2 93.39(9) . . ?
O4 Cd1 O1W 90.00(9) . . ?
O2 Cd1 O1W 89.12(8) 2_676 . ?
O2 Cd1 O1W 167.53(8) . . ?
N2 Cd1 O1W 88.26(9) . . ?
O4 Cd1 N1 99.55(10) . . ?
O2 Cd1 N1 158.15(9) 2_676 . ?
O2 Cd1 N1 98.60(9) . . ?
N2 Cd1 N1 70.59(10) . . ?
O1W Cd1 N1 93.61(9) . . ?
O3 As1 O2 112.13(11) . . ?
O3 As1 O1 111.01(11) . . ?
O2 As1 O1 109.81(12) . . ?
O3 As1 C3 112.66(13) . . ?
O2 As1 C3 107.13(13) . . ?
O1 As1 C3 103.70(14) . . ?
O4 As2 O6 114.62(11) . . ?
O4 As2 O5 105.65(12) . . ?
O6 As2 O5 108.84(11) . . ?
O4 As2 C9 109.91(14) . . ?
O6 As2 C9 110.09(13) . . ?
O5 As2 C9 107.41(12) . . ?
C29 N1 C30 119.1(3) . . ?
C29 N1 Cd1 125.0(3) . . ?
C30 N1 Cd1 115.8(2) . . ?
C32 N2 C31 118.9(3) . . ?
C32 N2 Cd1 124.9(2) . . ?
C31 N2 Cd1 116.1(2) . . ?
C6 C1 C2 120.4(5) . . ?
C6 C1 H1B 119.8 . . ?
C2 C1 H1B 119.8 . . ?
C1 C2 C3 119.1(4) . . ?
C1 C2 H2A 120.5 . . ?
C3 C2 H2A 120.5 . . ?
C4 C3 C2 120.7(3) . . ?
C4 C3 As1 118.4(3) . . ?
C2 C3 As1 120.9(3) . . ?
C5 C4 C3 119.1(4) . . ?
C5 C4 H4A 120.4 . . ?
C3 C4 H4A 120.4 . . ?
C6 C5 C4 120.3(5) . . ?
C6 C5 H5B 119.9 . . ?
C4 C5 H5B 119.9 . . ?
C1 C6 C5 120.4(4) . . ?
C1 C6 H6A 119.8 . . ?
C5 C6 H6A 119.8 . . ?
C12 C7 C8 120.2(4) . . ?
C12 C7 H7A 119.9 . . ?
C8 C7 H7A 119.9 . . ?
C9 C8 C7 119.5(4) . . ?
C9 C8 H8A 120.2 . . ?
C7 C8 H8A 120.2 . . ?
C10 C9 C8 120.4(3) . . ?
C10 C9 As2 120.2(3) . . ?
C8 C9 As2 119.3(3) . . ?
C9 C10 C11 119.3(4) . . ?
C9 C10 H10A 120.3 . . ?
C11 C10 H10A 120.3 . . ?
C12 C11 C10 120.5(4) . . ?
C12 C11 H11A 119.7 . . ?
C10 C11 H11A 119.7 . . ?
C11 C12 C7 120.0(4) . . ?
C11 C12 H12A 120.0 . . ?
C7 C12 H12A 120.0 . . ?
C22 C21 C32 118.4(4) . . ?
C22 C21 H21A 120.8 . . ?
C32 C21 H21A 120.8 . . ?
C21 C22 C23 120.7(4) . . ?
C21 C22 H22A 119.6 . . ?
C23 C22 H22A 119.6 . . ?
C22 C23 C31 117.3(4) . . ?
C22 C23 C24 124.1(4) . . ?
C31 C23 C24 118.6(5) . . ?
C25 C24 C23 121.2(5) . . ?
C25 C24 H24A 119.4 . . ?
C23 C24 H24A 119.4 . . ?
C24 C25 C26 122.2(4) . . ?
C24 C25 H25A 118.9 . . ?
C26 C25 H25A 118.9 . . ?
C27 C26 C30 117.6(4) . . ?
C27 C26 C25 123.8(4) . . ?
C30 C26 C25 118.6(5) . . ?
C28 C27 C26 119.9(4) . . ?
C28 C27 H27A 120.0 . . ?
C26 C27 H27A 120.0 . . ?
C27 C28 C29 119.5(5) . . ?
C27 C28 H28A 120.3 . . ?
C29 C28 H28A 120.3 . . ?
N1 C29 C28 121.8(5) . . ?
N1 C29 H29A 119.1 . . ?
C28 C29 H29A 119.1 . . ?
N1 C30 C26 122.0(4) . . ?
N1 C30 C31 118.7(3) . . ?
C26 C30 C31 119.3(4) . . ?
N2 C31 C23 121.7(4) . . ?
N2 C31 C30 118.2(3) . . ?
C23 C31 C30 120.1(3) . . ?
N2 C32 C21 122.9(4) . . ?
N2 C32 H32A 118.5 . . ?
C21 C32 H32A 118.5 . . ?
As1 O1 H1A 109.5 . . ?
As1 O2 Cd1 131.00(11) . 2_676 ?
As1 O2 Cd1 126.78(11) . . ?
Cd1 O2 Cd1 101.40(8) 2_676 . ?
As2 O4 Cd1 130.12(13) . . ?
As2 O5 H5A 109.5 . . ?
Cd1 O1W H1WB 106(3) . . ?
Cd1 O1W H1WA 100(3) . . ?
H1WB O1W H1WA 103(4) . . ?

loop_
_geom_bond_atom_site_label_1
_geom_bond_atom_site_label_2
_geom_bond_distance
_geom_bond_site_symmetry_2
_geom_bond_publ_flag
Cd1 O4 2.200(2) . ?
Cd1 O2 2.296(2) 2_676 ?
Cd1 O2 2.298(2) . ?
Cd1 N2 2.352(3) . ?
Cd1 O1W 2.357(2) . ?
Cd1 N1 2.365(3) . ?
As1 O3 1.663(2) . ?
As1 O2 1.675(2) . ?
As1 O1 1.717(2) . ?
As1 C3 1.907(3) . ?
As2 O4 1.656(2) . ?
As2 O6 1.669(2) . ?
As2 O5 1.732(2) . ?
As2 C9 1.919(3) . ?
N1 C29 1.324(5) . ?
N1 C30 1.350(5) . ?
N2 C32 1.329(5) . ?
N2 C31 1.359(4) . ?
C1 C6 1.373(8) . ?
C1 C2 1.381(6) . ?
C1 H1B 0.9300 . ?
C2 C3 1.389(5) . ?
C2 H2A 0.9300 . ?
C3 C4 1.386(5) . ?
C4 C5 1.383(6) . ?
C4 H4A 0.9300 . ?
C5 C6 1.378(8) . ?
C5 H5B 0.9300 . ?
C6 H6A 0.9300 . ?
C7 C12 1.369(6) . ?
C7 C8 1.384(5) . ?
C7 H7A 0.9300 . ?
C8 C9 1.377(5) . ?
C8 H8A 0.9300 . ?
C9 C10 1.370(5) . ?
C10 C11 1.388(6) . ?
C10 H10A 0.9300 . ?
C11 C12 1.361(6) . ?
C11 H11A 0.9300 . ?
C12 H12A 0.9300 . ?
C21 C22 1.366(7) . ?
C21 C32 1.394(6) . ?
C21 H21A 0.9300 . ?
C22 C23 1.397(7) . ?
C22 H22A 0.9300 . ?
C23 C31 1.412(5) . ?
C23 C24 1.435(7) . ?
C24 C25 1.328(8) . ?
C24 H24A 0.9300 . ?
C25 C26 1.430(7) . ?
C25 H25A 0.9300 . ?
C26 C27 1.392(7) . ?
C26 C30 1.417(5) . ?
C27 C28 1.355(8) . ?
C27 H27A 0.9300 . ?
C28 C29 1.414(6) . ?
C28 H28A 0.9300 . ?
C29 H29A 0.9300 . ?
C30 C31 1.435(5) . ?
C32 H32A 0.9300 . ?
O1 H1A 0.8200 . ?
O2 Cd1 2.296(2) 2_676 ?
O5 H5A 0.8200 . ?
O1W H1WB 0.93(5) . ?
O1W H1WA 0.86(5) . ?

loop_
_geom_hbond_atom_site_label_D
_geom_hbond_atom_site_label_H
_geom_hbond_atom_site_label_A
_geom_hbond_distance_DH
_geom_hbond_distance_HA
_geom_hbond_distance_DA
_geom_hbond_angle_DHA
_geom_hbond_site_symmetry_A
O1W H1WA O6 0.86(5) 1.85(5) 2.682(3) 165(4) .
O1 H1A O3 0.82 1.80 2.619(3) 176.1 2_776
O5 H5A O6 0.82 1.81 2.624(3) 174.4 2_675
O1W H1WB O3 0.93(5) 1.80(5) 2.714(4) 167(4) 2_676
